data_4063208
loop_
_publ_author_name
'Hari K. Gupta'
'Nicole Rampersad'
'Mark Stradiotto'
'Michael J. McGlinchey'

_publ_section_title
;
 Rhodium Acetylacetonate and Iron Tricarbonyl Complexes of Tetracyclone
 and 3-Ferrocenyl-2,4,5-triphenylcyclopentadienone: An X-ray
 Crystallographic and NMR Study
;
_journal_name_full Organometallics
_journal_page_first 184
_journal_page_last 191
_journal_paper_doi 10.1021/om990559b
_journal_volume 19
_journal_year 2000
_chemical_formula_sum 'C34 H29 O4 Rh'
_chemical_formula_weight 604.48
_chemical_name_systematic
; 
 ? 
;
_space_group_IT_number 2
_symmetry_cell_setting triclinic
_symmetry_space_group_name_Hall '-P 1'
_symmetry_space_group_name_H-M 'P -1'
_atom_sites_solution_hydrogens geom
_atom_sites_solution_primary direct
_atom_sites_solution_secondary difmap
_audit_creation_method SHELXL
_cell_angle_alpha 66.929(7)
_cell_angle_beta 81.291(8)
_cell_angle_gamma 73.873(6)
_cell_formula_units_Z 2
_cell_length_a 8.823(3)
_cell_length_b 12.404(4)
_cell_length_c 15.694(5)
_cell_measurement_reflns_used 297
_cell_measurement_temperature 299(2)
_cell_measurement_theta_max 23.50
_cell_measurement_theta_min 1.41
_cell_volume 1516.2(8)
_computing_cell_refinement 'Bruker SMART'
_computing_data_collection 'Bruker SMART'
_computing_data_reduction 'Bruker SHELXTL'
_computing_molecular_graphics 'Bruker SHELXTL'
_computing_publication_material 'Bruker SHELXTL'
_computing_structure_refinement 'SHELXL-V.5.03 (Sheldrick, 1994)'
_computing_structure_solution 'SHELXTL-V.5.03 (Sheldrick, 1994)'
_diffrn_ambient_temperature 299(2)
_diffrn_measurement_device_type 'Siemems Smart CCD'
_diffrn_measurement_method '\w scans'
_diffrn_radiation_monochromator graphite
_diffrn_radiation_source 'rotating anode'
_diffrn_radiation_type MoK\a
_diffrn_radiation_wavelength 0.71073
_diffrn_reflns_av_R_equivalents 0.0454
_diffrn_reflns_av_sigmaI/netI 0.0714
_diffrn_reflns_limit_h_max 6
_diffrn_reflns_limit_h_min -11
_diffrn_reflns_limit_k_max 16
_diffrn_reflns_limit_k_min -14
_diffrn_reflns_limit_l_max 20
_diffrn_reflns_limit_l_min -19
_diffrn_reflns_number 6445
_diffrn_reflns_theta_max 23.50
_diffrn_reflns_theta_min 1.41
_exptl_absorpt_coefficient_mu 0.597
_exptl_absorpt_correction_T_max 0.9821
_exptl_absorpt_correction_T_min 0.6422
_exptl_absorpt_correction_type 'SADABS (Sheldrick, 1996)'
_exptl_crystal_colour red
_exptl_crystal_density_diffrn 1.324
_exptl_crystal_description prism
_exptl_crystal_F_000 620
_exptl_crystal_size_max 0.12
_exptl_crystal_size_mid 0.09
_exptl_crystal_size_min 0.06
_refine_diff_density_max 6.842
_refine_diff_density_min -0.733
_refine_diff_density_rms 0.277
_refine_ls_extinction_coef 0.0229(56)
_refine_ls_extinction_expression Fc^*^=kFc[1+0.001xFc^2^\l^3^/sin(2\q)]^-1/4^
_refine_ls_extinction_method SHELXL
_refine_ls_goodness_of_fit_all 1.520
_refine_ls_goodness_of_fit_obs 1.653
_refine_ls_hydrogen_treatment noref
_refine_ls_matrix_type full
_refine_ls_number_parameters 361
_refine_ls_number_reflns 4391
_refine_ls_number_restraints 0
_refine_ls_restrained_S_all 1.521
_refine_ls_restrained_S_obs 1.653
_refine_ls_R_factor_all 0.1330
_refine_ls_R_factor_obs 0.1161
_refine_ls_shift/esd_max -5.185
_refine_ls_shift/esd_mean 0.112
_refine_ls_structure_factor_coef Fsqd
_refine_ls_weighting_details 'w=1/[\s^2^(Fo^2^)+(0.1862P)^2^+0.6238P] where P=(Fo^2^+2Fc^2^)/3'
_refine_ls_weighting_scheme calc
_refine_ls_wR_factor_all 0.3462
_refine_ls_wR_factor_obs 0.3339
_reflns_number_observed 3503
_reflns_number_total 4396
_reflns_observed_criterion >2sigma(I)
_cod_depositor_comments
;
The following automatic conversions were performed:

'_refine_ls_weighting_scheme' value 'calc
w=1/[\s^2^(Fo^2^)+(0.1862P)^2^+0.6238P] where P=(Fo^2^+2Fc^2^)/3' was
changed to 'calc'. New tag '_refine_ls_weighting_details' was
created. The value of the new tag was set to
'w=1/[\s^2^(Fo^2^)+(0.1862P)^2^+0.6238P] where P=(Fo^2^+2Fc^2^)/3'.

Automatic conversion script
Id: cif_fix_values 3143 2015-03-26 13:38:13Z robertas 
;
_cod_original_sg_symbol_H-M P(-1)
_cod_database_code 4063208

loop_
_symmetry_equiv_pos_as_xyz
'x, y, z'
'-x, -y, -z'

loop_
_atom_site_aniso_label
_atom_site_aniso_U_11
_atom_site_aniso_U_22
_atom_site_aniso_U_33
_atom_site_aniso_U_23
_atom_site_aniso_U_13
_atom_site_aniso_U_12
Rh1 0.0374(8) 0.0353(7) 0.0317(7) -0.0101(5) -0.0017(4) -0.0106(5)
O1 0.047(6) 0.058(6) 0.064(6) -0.025(5) 0.002(5) -0.019(5)
O2 0.057(6) 0.043(5) 0.041(5) -0.012(4) -0.001(5) -0.019(5)
O3 0.043(5) 0.046(5) 0.037(5) -0.010(4) -0.004(4) -0.008(4)
C1 0.033(7) 0.052(8) 0.042(7) -0.007(6) -0.002(6) -0.021(6)
C2 0.041(7) 0.031(6) 0.037(7) -0.016(5) -0.005(5) -0.009(6)
C3 0.043(8) 0.037(7) 0.035(7) -0.012(6) -0.008(6) -0.006(6)
C4 0.048(8) 0.030(6) 0.025(6) -0.007(5) -0.005(5) -0.003(6)
C5 0.037(7) 0.031(6) 0.036(7) -0.013(5) 0.001(5) -0.003(5)
C6 0.086(12) 0.069(11) 0.067(11) -0.019(9) -0.025(9) -0.036(10)
C7 0.060(9) 0.069(10) 0.028(7) -0.008(7) -0.003(7) -0.034(8)
C8 0.042(8) 0.056(9) 0.031(7) 0.000(6) -0.009(6) -0.015(7)
C9 0.030(7) 0.055(9) 0.037(7) 0.002(7) 0.004(6) -0.010(6)
C10 0.053(10) 0.097(14) 0.056(10) -0.014(10) -0.003(8) 0.038(10)
C21 0.051(8) 0.035(7) 0.032(7) -0.008(5) -0.004(6) -0.012(6)
C22 0.058(9) 0.059(9) 0.046(8) -0.021(7) 0.006(7) -0.032(8)
C23 0.107(15) 0.084(13) 0.061(11) -0.046(10) 0.028(10) -0.062(12)
C24 0.141(19) 0.052(10) 0.061(11) -0.035(9) 0.026(11) -0.050(13)
C25 0.093(13) 0.037(8) 0.059(10) -0.021(7) 0.015(9) -0.013(9)
C26 0.061(10) 0.058(9) 0.054(9) -0.015(8) -0.001(7) -0.020(8)
C31 0.042(8) 0.034(7) 0.033(7) -0.010(5) 0.007(6) -0.013(6)
C32 0.052(9) 0.074(11) 0.041(8) -0.023(8) -0.003(7) -0.012(8)
C33 0.039(8) 0.080(12) 0.062(10) -0.020(9) -0.003(7) 0.006(8)
C34 0.070(12) 0.065(10) 0.044(9) -0.023(8) 0.013(8) 0.004(9)
C35 0.066(10) 0.056(9) 0.049(8) -0.028(7) 0.006(7) -0.022(8)
C36 0.054(9) 0.050(8) 0.042(8) -0.019(7) -0.006(7) -0.010(7)
C41 0.043(8) 0.044(8) 0.034(7) -0.013(6) 0.003(6) -0.014(6)
C42 0.071(11) 0.064(10) 0.050(9) -0.003(8) -0.009(8) -0.035(9)
C43 0.082(13) 0.076(13) 0.092(14) -0.025(11) -0.006(11) -0.050(11)
C44 0.084(12) 0.053(10) 0.053(9) -0.007(8) -0.013(8) -0.035(9)
C45 0.087(13) 0.040(9) 0.065(11) -0.007(8) -0.001(9) -0.006(8)
C46 0.055(9) 0.035(8) 0.069(10) -0.007(7) -0.002(8) -0.005(7)
C51 0.052(9) 0.032(7) 0.041(7) -0.006(6) 0.003(6) -0.009(6)
C52 0.068(10) 0.045(8) 0.058(9) -0.032(7) 0.009(7) -0.016(7)
C53 0.082(13) 0.048(9) 0.086(12) -0.041(9) 0.010(10) -0.007(9)
C54 0.090(14) 0.066(11) 0.076(12) -0.039(9) 0.020(10) -0.037(10)
C55 0.067(11) 0.065(11) 0.076(12) -0.021(10) 0.016(9) -0.008(9)
C56 0.047(9) 0.038(7) 0.062(9) -0.016(7) 0.007(7) -0.003(6)
O99 0.118(13) 0.106(19) 0.161(29) -0.085(22) 0.066(19) -0.070(14)

loop_
_atom_site_label
_atom_site_type_symbol
_atom_site_fract_x
_atom_site_fract_y
_atom_site_fract_z
_atom_site_U_iso_or_equiv
_atom_site_thermal_displace_type
_atom_site_occupancy
_atom_site_calc_flag
_atom_site_refinement_flags
Rh1 Rh 0.09063(11) -0.09701(8) 0.13964(6) 0.0351(5) Uani 1 d .
O1 O 0.4624(11) -0.1113(9) 0.1751(7) 0.055(3) Uani 1 d .
O2 O 0.0011(12) -0.1784(8) 0.0716(6) 0.047(2) Uani 1 d .
O3 O -0.1160(11) 0.0415(8) 0.1111(6) 0.044(2) Uani 1 d .
C1 C 0.3395(15) -0.1392(13) 0.2074(9) 0.043(3) Uani 1 d .
C2 C 0.1962(15) -0.0631(11) 0.2397(8) 0.035(3) Uani 1 d .
C3 C 0.0855(15) -0.1385(11) 0.2854(9) 0.039(3) Uani 1 d .
C4 C 0.1379(15) -0.2477(11) 0.2659(8) 0.036(3) Uani 1 d .
C5 C 0.2854(15) -0.2416(11) 0.2095(8) 0.036(3) Uani 1 d .
C6 C -0.1758(22) -0.2123(16) -0.0087(12) 0.070(5) Uani 1 d .
H6A H -0.1024(22) -0.2898(16) 0.0095(12) 0.104 Uiso 1 calc R
H6B H -0.1809(22) -0.1785(16) -0.0750(12) 0.104 Uiso 1 calc R
H6C H -0.2785(22) -0.2211(16) 0.0191(12) 0.104 Uiso 1 calc R
C7 C -0.1219(18) -0.1295(14) 0.0230(9) 0.052(4) Uani 1 d .
C8 C -0.2118(16) -0.0129(13) 0.0035(9) 0.047(3) Uani 1 d .
H8A H -0.2704(16) 0.0225(13) -0.0493(9) 0.056 Uiso 1 calc R
C9 C -0.2210(15) 0.0567(13) 0.0580(9) 0.047(4) Uani 1 d .
C10 C -0.3622(21) 0.1552(18) 0.0574(12) 0.085(7) Uani 1 d .
H10A H -0.3482(21) 0.1929(18) 0.0977(12) 0.128 Uiso 1 calc R
H10B H -0.4537(21) 0.1226(18) 0.0786(12) 0.128 Uiso 1 calc R
H10C H -0.3761(21) 0.2139(18) -0.0045(12) 0.128 Uiso 1 calc R
C21 C 0.1833(16) 0.0554(11) 0.2444(8) 0.040(3) Uani 1 d .
C22 C 0.3165(18) 0.0905(14) 0.2510(9) 0.051(4) Uani 1 d .
H22A H 0.4147(18) 0.0368(14) 0.2535(9) 0.061 Uiso 1 calc R
C23 C 0.3088(26) 0.1973(18) 0.2539(12) 0.073(5) Uani 1 d .
H23A H 0.4007(26) 0.2162(18) 0.2596(12) 0.088 Uiso 1 calc R
C24 C 0.1714(30) 0.2777(16) 0.2486(12) 0.078(6) Uani 1 d .
H24A H 0.1684(30) 0.3536(16) 0.2478(12) 0.093 Uiso 1 calc R
C25 C 0.0338(24) 0.2495(13) 0.2442(11) 0.064(5) Uani 1 d .
H25A H -0.0625(24) 0.3048(13) 0.2432(11) 0.077 Uiso 1 calc R
C26 C 0.0383(19) 0.1383(14) 0.2413(10) 0.058(4) Uani 1 d .
H26A H -0.0545(19) 0.1192(14) 0.2373(10) 0.070 Uiso 1 calc R
C31 C -0.0496(15) -0.1172(11) 0.3528(8) 0.037(3) Uani 1 d .
C32 C -0.2054(18) -0.1038(15) 0.3388(10) 0.056(4) Uani 1 d .
H32A H -0.2326(18) -0.1038(15) 0.2838(10) 0.067 Uiso 1 calc R
C33 C -0.3198(19) -0.0904(16) 0.4055(12) 0.067(5) Uani 1 d .
H33A H -0.4249(19) -0.0818(16) 0.3964(12) 0.080 Uiso 1 calc R
C34 C -0.2780(21) -0.0899(15) 0.4860(11) 0.065(5) Uani 1 d .
H34A H -0.3559(21) -0.0815(15) 0.5316(11) 0.078 Uiso 1 calc R
C35 C -0.1258(19) -0.1014(14) 0.5006(10) 0.054(4) Uani 1 d .
H35A H -0.0977(19) -0.1002(14) 0.5549(10) 0.064 Uiso 1 calc R
C36 C -0.0140(18) -0.1150(13) 0.4310(9) 0.048(3) Uani 1 d .
H36A H 0.0911(18) -0.1229(13) 0.4396(9) 0.058 Uiso 1 calc R
C41 C 0.0690(15) -0.3537(12) 0.3084(9) 0.040(3) Uani 1 d .
C42 C -0.0730(20) -0.3608(15) 0.2904(11) 0.063(4) Uani 1 d .
H42A H -0.1305(20) -0.2972(15) 0.2431(11) 0.075 Uiso 1 calc R
C43 C -0.1339(24) -0.4599(17) 0.3408(14) 0.078(5) Uani 1 d .
H43A H -0.2374(24) -0.4575(17) 0.3329(14) 0.094 Uiso 1 calc R
C44 C -0.0451(22) -0.5605(15) 0.4014(11) 0.062(4) Uani 1 d .
H44A H -0.0825(22) -0.6301(15) 0.4301(11) 0.074 Uiso 1 calc R
C45 C 0.0972(23) -0.5588(14) 0.4196(12) 0.070(5) Uani 1 d .
H45A H 0.1577(23) -0.6273(14) 0.4623(12) 0.084 Uiso 1 calc R
C46 C 0.1565(19) -0.4562(12) 0.3758(11) 0.058(4) Uani 1 d .
H46A H 0.2539(19) -0.4555(12) 0.3912(11) 0.070 Uiso 1 calc R
C51 C 0.3813(17) -0.3380(11) 0.1787(9) 0.045(3) Uani 1 d .
C52 C 0.3067(20) -0.4033(13) 0.1468(10) 0.054(4) Uani 1 d .
H52A H 0.1976(20) -0.3842(13) 0.1431(10) 0.065 Uiso 1 calc R
C53 C 0.4064(22) -0.4983(15) 0.1208(13) 0.071(5) Uani 1 d .
H53A H 0.3613(22) -0.5430(15) 0.1005(13) 0.085 Uiso 1 calc R
C54 C 0.5747(23) -0.5271(16) 0.1251(12) 0.072(5) Uani 1 d .
H54A H 0.6383(23) -0.5901(16) 0.1084(12) 0.086 Uiso 1 calc R
C55 C 0.6404(23) -0.4597(16) 0.1543(13) 0.075(5) Uani 1 d .
H55A H 0.7497(23) -0.4758(16) 0.1552(13) 0.090 Uiso 1 calc R
C56 C 0.5456(17) -0.3670(13) 0.1829(10) 0.053(4) Uani 1 d .
H56A H 0.5924(17) -0.3248(13) 0.2048(10) 0.063 Uiso 1 calc R
O99 O -0.5542(23) -0.3239(22) 0.4660(20) 0.116(9) Uani 1 d .
H99B H -0.5514(132) -0.3503(93) 0.5148(69) 0.000(27) Uiso 1 d .
H99A H -0.5657(146) -0.2919(113) 0.4099(71) 0.000(30) Uiso 1 d .

loop_
_atom_type_symbol
_atom_type_description
_atom_type_scat_dispersion_real
_atom_type_scat_dispersion_imag
_atom_type_scat_source
C C 0.0033 0.0016 'International Tables Vol C Tables 4.2.6.8 and 6.1.1.4'
H H 0.0000 0.0000 'International Tables Vol C Tables 4.2.6.8 and 6.1.1.4'
O O 0.0106 0.0060 'International Tables Vol C Tables 4.2.6.8 and 6.1.1.4'
Rh Rh -1.1178 0.9187 'International Tables Vol C Tables 4.2.6.8 and 6.1.1.4'

loop_
_geom_angle_atom_site_label_1
_geom_angle_atom_site_label_2
_geom_angle_atom_site_label_3
_geom_angle
_geom_angle_site_symmetry_1
_geom_angle_site_symmetry_3
O2 Rh1 O3 88.3(4) . .
O2 Rh1 C4 97.4(4) . .
O3 Rh1 C4 126.2(4) . .
O2 Rh1 C3 127.7(4) . .
O3 Rh1 C3 97.5(4) . .
C4 Rh1 C3 39.6(5) . .
O2 Rh1 C5 101.5(4) . .
O3 Rh1 C5 163.4(4) . .
C4 Rh1 C5 39.8(5) . .
C3 Rh1 C5 65.9(5) . .
O2 Rh1 C2 163.8(4) . .
O3 Rh1 C2 102.2(4) . .
C4 Rh1 C2 66.5(5) . .
C3 Rh1 C2 39.5(5) . .
C5 Rh1 C2 65.5(5) . .
O2 Rh1 C8 90.1(4) . 2
O3 Rh1 C8 89.8(4) . 2
C4 Rh1 C8 143.2(5) . 2
C3 Rh1 C8 141.5(5) . 2
C5 Rh1 C8 103.3(5) . 2
C2 Rh1 C8 102.0(5) . 2
O2 Rh1 C1 134.5(4) . .
O3 Rh1 C1 136.9(4) . .
C4 Rh1 C1 62.9(5) . .
C3 Rh1 C1 62.8(5) . .
C5 Rh1 C1 36.7(5) . .
C2 Rh1 C1 37.8(5) . .
C8 Rh1 C1 86.3(5) 2 .
C7 O2 Rh1 125.3(10) . .
C9 O3 Rh1 125.7(9) . .
O1 C1 C5 128.7(13) . .
O1 C1 C2 126.4(13) . .
C5 C1 C2 104.2(10) . .
O1 C1 Rh1 132.3(10) . .
C5 C1 Rh1 62.1(7) . .
C2 C1 Rh1 61.9(6) . .
C3 C2 C21 124.7(11) . .
C3 C2 C1 107.4(10) . .
C21 C2 C1 126.6(11) . .
C3 C2 Rh1 69.1(7) . .
C21 C2 Rh1 126.4(9) . .
C1 C2 Rh1 80.3(7) . .
C2 C3 C4 108.7(11) . .
C2 C3 C31 126.8(11) . .
C4 C3 C31 124.0(11) . .
C2 C3 Rh1 71.4(7) . .
C4 C3 Rh1 69.8(7) . .
C31 C3 Rh1 131.0(9) . .
C3 C4 C5 107.3(11) . .
C3 C4 C41 125.5(11) . .
C5 C4 C41 126.5(11) . .
C3 C4 Rh1 70.7(7) . .
C5 C4 Rh1 71.6(7) . .
C41 C4 Rh1 130.7(9) . .
C4 C5 C1 109.3(10) . .
C4 C5 C51 124.5(11) . .
C1 C5 C51 124.8(11) . .
C4 C5 Rh1 68.5(6) . .
C1 C5 Rh1 81.2(7) . .
C51 C5 Rh1 127.2(9) . .
O2 C7 C8 125.9(13) . .
O2 C7 C6 115.3(14) . .
C8 C7 C6 118.6(14) . .
C7 C8 C9 124.6(12) . .
C7 C8 Rh1 102.7(9) . 2
C9 C8 Rh1 102.7(9) . 2
O3 C9 C8 125.1(13) . .
O3 C9 C10 114.3(15) . .
C8 C9 C10 120.6(14) . .
C22 C21 C26 116.8(13) . .
C22 C21 C2 121.2(13) . .
C26 C21 C2 122.0(12) . .
C23 C22 C21 122.6(17) . .
C22 C23 C24 120.8(18) . .
C23 C24 C25 120.4(15) . .
C24 C25 C26 120.0(17) . .
C25 C26 C21 119.4(15) . .
C36 C31 C32 118.8(12) . .
C36 C31 C3 117.2(12) . .
C32 C31 C3 123.9(12) . .
C33 C32 C31 120.1(14) . .
C32 C33 C34 119.3(15) . .
C35 C34 C33 121.5(14) . .
C34 C35 C36 117.0(14) . .
C31 C36 C35 123.2(14) . .
C42 C41 C46 116.8(13) . .
C42 C41 C4 126.1(13) . .
C46 C41 C4 117.1(12) . .
C41 C42 C43 121.6(16) . .
C44 C43 C42 120.8(17) . .
C45 C44 C43 119.2(15) . .
C44 C45 C46 121.2(16) . .
C45 C46 C41 120.0(15) . .
C56 C51 C52 120.7(13) . .
C56 C51 C5 119.1(13) . .
C52 C51 C5 120.1(12) . .
C53 C52 C51 117.2(15) . .
C52 C53 C54 121.6(16) . .
C55 C54 C53 118.7(16) . .
C54 C55 C56 121.3(17) . .
C51 C56 C55 120.3(16) . .

loop_
_geom_bond_atom_site_label_1
_geom_bond_atom_site_label_2
_geom_bond_distance
_geom_bond_site_symmetry_2
Rh1 O2 2.080(9) .
Rh1 O3 2.093(9) .
Rh1 C4 2.123(11) .
Rh1 C3 2.135(12) .
Rh1 C5 2.165(12) .
Rh1 C2 2.166(12) .
Rh1 C8 2.393(13) 2
Rh1 C1 2.420(13) .
O1 C1 1.206(15) .
O2 C7 1.28(2) .
O3 C9 1.27(2) .
C1 C5 1.46(2) .
C1 C2 1.51(2) .
C2 C3 1.45(2) .
C2 C21 1.47(2) .
C3 C4 1.44(2) .
C3 C31 1.51(2) .
C4 C5 1.46(2) .
C4 C41 1.48(2) .
C5 C51 1.47(2) .
C6 C7 1.51(2) .
C7 C8 1.38(2) .
C8 C9 1.41(2) .
C8 Rh1 2.393(13) 2
C9 C10 1.48(2) .
C21 C22 1.39(2) .
C21 C26 1.39(2) .
C22 C23 1.33(2) .
C23 C24 1.33(3) .
C24 C25 1.37(3) .
C25 C26 1.39(2) .
C31 C36 1.32(2) .
C31 C32 1.38(2) .
C32 C33 1.37(2) .
C33 C34 1.37(2) .
C34 C35 1.36(2) .
C35 C36 1.39(2) .
C41 C42 1.36(2) .
C41 C46 1.41(2) .
C42 C43 1.38(2) .
C43 C44 1.35(3) .
C44 C45 1.34(2) .
C45 C46 1.39(2) .
C51 C56 1.40(2) .
C51 C52 1.43(2) .
C52 C53 1.42(2) .
C53 C54 1.43(3) .
C54 C55 1.38(3) .
C55 C56 1.41(2) .
